data_4077575
loop_
_publ_author_name
'Ortega-Jim\'enez, Fernando'
'Ortega-Alfaro, M. Carmen'
'L\'opez-Cort\'es, Jos\'e G.'
'Guti\'errez-P\'erez, Ren\'e'
'Toscano, Rub\'en A.'
'Velasco-Ibarra, Luis'
'Pe\~na-Cabrera, Eduardo'
'Alvarez-Toledano, Cecilio'

_publ_section_title
;
 Synthesis and Characterization of Novel Iron(0) Complexes Derived from
 \a,\b-Unsaturated-Ketone Analogues with \b-Positioned Heteroatoms
 Containing Covalent and Coordination Bonds
;
_journal_issue 20
_journal_name_full Organometallics
_journal_page_first 4127
_journal_paper_doi 10.1021/om0004702
_journal_volume 19
_journal_year 2000
_chemical_formula_sum 'C16 H11 Fe N O5 S2'
_chemical_formula_weight 417.23
_chemical_name_common 'Compound 8'
_chemical_name_systematic
; 
Tetracarbonyl-\h^2^-[4-(2-Pyridyl)-1-(1,3-dithiolane-2-yliden)-3(E)-
butenone]iron(0)
;
_space_group_IT_number 2
_symmetry_cell_setting triclinic
_symmetry_space_group_name_Hall '-P 1'
_symmetry_space_group_name_H-M 'P -1'
_atom_sites_solution_hydrogens geom
_atom_sites_solution_primary direct
_atom_sites_solution_secondary difmap
_audit_creation_method SHELXL-97
_cell_angle_alpha 82.16(2)
_cell_angle_beta 73.35(3)
_cell_angle_gamma 82.55(2)
_cell_formula_units_Z 2
_cell_length_a 7.467(2)
_cell_length_b 10.255(2)
_cell_length_c 12.199(3)
_cell_measurement_reflns_used 40
_cell_measurement_temperature 293(2)
_cell_measurement_theta_max 12.50
_cell_measurement_theta_min 5.00
_cell_volume 882.6(4)
_computing_structure_refinement 'SHELXL-97 (Sheldrick, 1997)'
_computing_structure_solution 'SHELXS-97 (Sheldrick, 1990)'
_diffrn_ambient_temperature 293(2)
_diffrn_measured_fraction_theta_full 1.000
_diffrn_measured_fraction_theta_max 1.000
_diffrn_measurement_device_type 'Siemens P4/PC diffractometer'
_diffrn_measurement_method \q:2\q
_diffrn_radiation_monochromator graphite
_diffrn_radiation_source 'fine-focus sealed tube'
_diffrn_radiation_type MoK\a
_diffrn_radiation_wavelength 0.71073
_diffrn_reflns_av_R_equivalents 0.0350
_diffrn_reflns_av_sigmaI/netI 0.0459
_diffrn_reflns_limit_h_max 8
_diffrn_reflns_limit_h_min 0
_diffrn_reflns_limit_k_max 12
_diffrn_reflns_limit_k_min -12
_diffrn_reflns_limit_l_max 14
_diffrn_reflns_limit_l_min -13
_diffrn_reflns_number 3370
_diffrn_reflns_theta_full 25.00
_diffrn_reflns_theta_max 25.00
_diffrn_reflns_theta_min 1.50
_diffrn_standards_decay_% 3
_diffrn_standards_interval_count 97
_diffrn_standards_number 3
_exptl_absorpt_coefficient_mu 1.117
_exptl_absorpt_correction_T_max 0.754
_exptl_absorpt_correction_T_min 0.730
_exptl_absorpt_correction_type psi-scans
_exptl_crystal_colour orange
_exptl_crystal_density_diffrn 1.570
_exptl_crystal_density_method 'not measured'
_exptl_crystal_description prism
_exptl_crystal_F_000 424
_exptl_crystal_size_max 0.56
_exptl_crystal_size_mid 0.24
_exptl_crystal_size_min 0.20
_refine_diff_density_max 0.551
_refine_diff_density_min -0.414
_refine_diff_density_rms 0.121
_refine_ls_extinction_method none
_refine_ls_goodness_of_fit_ref 1.087
_refine_ls_hydrogen_treatment noref
_refine_ls_matrix_type full
_refine_ls_number_parameters 226
_refine_ls_number_reflns 3108
_refine_ls_number_restraints 0
_refine_ls_restrained_S_all 1.087
_refine_ls_R_factor_all 0.0777
_refine_ls_R_factor_gt 0.0531
_refine_ls_shift/su_max 0.001
_refine_ls_shift/su_mean 0.000
_refine_ls_structure_factor_coef Fsqd
_refine_ls_weighting_details 'w=1/[\s^2^(Fo^2^)+(0.1125P)^2^+1.3192P] where P=(Fo^2^+2Fc^2^)/3'
_refine_ls_weighting_scheme calc
_refine_ls_wR_factor_gt 0.1536
_refine_ls_wR_factor_ref 0.2018
_reflns_number_gt 2399
_reflns_number_total 3108
_reflns_threshold_expression >2sigma(I)
_cod_data_source_file om0004702.cif
_cod_data_source_block a0002
_cod_depositor_comments
;
The following automatic conversions were performed:

'_refine_ls_weighting_scheme' value 'calc
w=1/[\s^2^(Fo^2^)+(0.1125P)^2^+1.3192P] where P=(Fo^2^+2Fc^2^)/3' was
changed to 'calc'. New tag '_refine_ls_weighting_details' was
created. The value of the new tag was set to
'w=1/[\s^2^(Fo^2^)+(0.1125P)^2^+1.3192P] where P=(Fo^2^+2Fc^2^)/3'.

Automatic conversion script
Id: cif_fix_values 3143 2015-03-26 13:38:13Z robertas 
;
_cod_database_code 4077575

loop_
_symmetry_equiv_pos_as_xyz
'x, y, z'
'-x, -y, -z'

loop_
_atom_site_label
_atom_site_type_symbol
_atom_site_fract_x
_atom_site_fract_y
_atom_site_fract_z
_atom_site_U_iso_or_equiv
_atom_site_adp_type
_atom_site_occupancy
_atom_site_calc_flag
_atom_site_refinement_flags
Fe Fe 0.66877(12) -0.09807(8) 0.24903(7) 0.0413(3) Uani 1 d .
S1 S 0.0599(3) 0.31454(16) 0.22831(13) 0.0526(4) Uani 1 d .
S2 S -0.0182(2) 0.26788(16) 0.47915(13) 0.0509(4) Uani 1 d .
O1 O 0.3029(8) 0.0928(5) 0.1401(4) 0.0650(14) Uani 1 d .
O13 O 0.6584(10) 0.0956(6) 0.4076(5) 0.0845(18) Uani 1 d .
O14 O 1.0437(9) -0.2385(7) 0.1614(7) 0.109(3) Uani 1 d .
O15 O 0.7526(11) 0.1104(6) 0.0541(5) 0.096(2) Uani 1 d .
O16 O 0.6055(8) -0.3030(5) 0.4468(4) 0.0607(12) Uani 1 d .
N1 N 0.4323(8) -0.3904(5) 0.2637(5) 0.0505(13) Uani 1 d .
C1 C 0.1866(9) 0.0855(6) 0.3416(5) 0.0470(14) Uani 1 d .
H1 H 0.1834 0.0316 0.4128 0.056 Uiso 1 d R
C2 C 0.2926(9) 0.0312(6) 0.2350(5) 0.0481(14) Uani 1 d .
C3 C 0.3808(8) -0.1068(5) 0.2527(5) 0.0387(12) Uani 1 d .
H3 H 0.3102 -0.1622 0.3160 0.046 Uiso 1 d R
C4 C 0.5002(9) -0.1747(6) 0.1612(5) 0.0455(14) Uani 1 d .
H4 H 0.5041 -0.1300 0.0862 0.055 Uiso 1 d R
C5 C 0.0902(7) 0.2080(5) 0.3462(5) 0.0368(11) Uani 1 d .
C6 C -0.0561(11) 0.4534(6) 0.3075(6) 0.0571(17) Uani 1 d .
H6A H -0.1367 0.5077 0.2672 0.069 Uiso 1 d R
H6B H 0.0361 0.5063 0.3148 0.069 Uiso 1 d R
C7 C -0.1671(11) 0.4008(7) 0.4251(6) 0.0612(18) Uani 1 d .
H7A H -0.2029 0.4693 0.4758 0.073 Uiso 1 d R
H7B H -0.2788 0.3678 0.4200 0.073 Uiso 1 d R
C8 C 0.5216(9) -0.3221(6) 0.1671(5) 0.0450(14) Uani 1 d .
C9 C 0.6363(12) -0.3821(7) 0.0730(6) 0.0620(18) Uani 1 d .
H9 H 0.6988 -0.3294 0.0048 0.074 Uiso 1 d R
C10 C 0.6565(13) -0.5193(8) 0.0788(8) 0.075(2) Uani 1 d .
H10 H 0.7354 -0.5632 0.0148 0.090 Uiso 1 d R
C11 C 0.5657(13) -0.5912(7) 0.1768(8) 0.072(2) Uani 1 d .
H11 H 0.5766 -0.6860 0.1829 0.086 Uiso 1 d R
C12 C 0.4569(10) -0.5239(6) 0.2661(6) 0.0536(16) Uani 1 d .
H12 H 0.3939 -0.5747 0.3354 0.064 Uiso 1 d R
C13 C 0.6659(10) 0.0221(6) 0.3458(6) 0.0521(15) Uani 1 d .
C14 C 0.8999(11) -0.1819(7) 0.1937(7) 0.065(2) Uani 1 d .
C15 C 0.7156(12) 0.0308(7) 0.1282(6) 0.0622(19) Uani 1 d .
C16 C 0.6278(8) -0.2265(6) 0.3695(5) 0.0402(12) Uani 1 d .

loop_
_atom_site_aniso_label
_atom_site_aniso_U_11
_atom_site_aniso_U_22
_atom_site_aniso_U_33
_atom_site_aniso_U_23
_atom_site_aniso_U_13
_atom_site_aniso_U_12
Fe 0.0490(5) 0.0332(4) 0.0366(5) -0.0008(3) -0.0057(3) -0.0023(3)
S1 0.0651(10) 0.0420(8) 0.0427(8) 0.0001(6) -0.0115(7) 0.0117(7)
S2 0.0595(10) 0.0467(9) 0.0419(8) -0.0101(6) -0.0095(7) 0.0074(7)
O1 0.092(4) 0.050(3) 0.040(2) 0.003(2) -0.013(2) 0.021(3)
O13 0.112(5) 0.074(4) 0.078(4) -0.025(3) -0.024(3) -0.033(4)
O14 0.069(4) 0.086(5) 0.125(6) 0.023(4) 0.027(4) 0.007(4)
O15 0.141(6) 0.064(4) 0.065(3) 0.018(3) 0.001(4) -0.032(4)
O16 0.079(3) 0.054(3) 0.048(2) 0.008(2) -0.024(2) 0.002(2)
N1 0.065(3) 0.036(3) 0.052(3) -0.006(2) -0.020(3) -0.001(2)
C1 0.051(3) 0.042(3) 0.041(3) -0.002(2) -0.011(3) 0.013(3)
C2 0.058(4) 0.037(3) 0.044(3) -0.003(3) -0.014(3) 0.011(3)
C3 0.040(3) 0.035(3) 0.040(3) 0.000(2) -0.014(2) 0.002(2)
C4 0.060(4) 0.039(3) 0.037(3) -0.004(2) -0.016(3) 0.004(3)
C5 0.029(3) 0.039(3) 0.038(3) -0.003(2) -0.005(2) 0.003(2)
C6 0.064(4) 0.036(3) 0.063(4) -0.004(3) -0.008(3) 0.006(3)
C7 0.065(4) 0.046(4) 0.062(4) -0.013(3) -0.004(3) 0.009(3)
C8 0.061(4) 0.039(3) 0.042(3) -0.006(2) -0.030(3) 0.008(3)
C9 0.086(5) 0.056(4) 0.044(3) -0.016(3) -0.017(3) 0.007(4)
C10 0.096(6) 0.059(4) 0.075(5) -0.038(4) -0.033(5) 0.026(4)
C11 0.104(6) 0.037(3) 0.085(6) -0.015(4) -0.036(5) -0.006(4)
C12 0.058(4) 0.039(3) 0.067(4) 0.001(3) -0.026(3) -0.006(3)
C13 0.064(4) 0.045(3) 0.044(3) -0.002(3) -0.008(3) -0.016(3)
C14 0.055(4) 0.050(4) 0.067(4) 0.012(3) 0.011(3) -0.007(3)
C15 0.087(5) 0.043(4) 0.045(3) 0.000(3) -0.003(3) -0.005(3)
C16 0.037(3) 0.041(3) 0.042(3) -0.005(3) -0.013(2) 0.004(2)

loop_
_atom_type_symbol
_atom_type_description
_atom_type_scat_dispersion_real
_atom_type_scat_dispersion_imag
_atom_type_scat_source
C C 0.0033 0.0016 'International Tables Vol C Tables 4.2.6.8 and 6.1.1.4'
H H 0.0000 0.0000 'International Tables Vol C Tables 4.2.6.8 and 6.1.1.4'
N N 0.0061 0.0033 'International Tables Vol C Tables 4.2.6.8 and 6.1.1.4'
O O 0.0106 0.0060 'International Tables Vol C Tables 4.2.6.8 and 6.1.1.4'
S S 0.1246 0.1234 'International Tables Vol C Tables 4.2.6.8 and 6.1.1.4'
Fe Fe 0.3463 0.8444 'International Tables Vol C Tables 4.2.6.8 and 6.1.1.4'

loop_
_geom_angle_atom_site_label_1
_geom_angle_atom_site_label_2
_geom_angle_atom_site_label_3
_geom_angle
C14 Fe C13 112.9(4)
C14 Fe C16 88.5(3)
C13 Fe C16 90.1(3)
C14 Fe C15 90.4(3)
C13 Fe C15 89.6(3)
C16 Fe C15 178.7(3)
C14 Fe C4 103.3(3)
C13 Fe C4 143.5(3)
C16 Fe C4 94.6(2)
C15 Fe C4 86.5(3)
C14 Fe C3 140.4(3)
C13 Fe C3 106.2(3)
C16 Fe C3 85.9(2)
C15 Fe C3 95.4(3)
C4 Fe C3 38.5(2)
C5 S1 C6 96.5(3)
C5 S1 O1 73.3(2)
C6 S1 O1 165.6(3)
C5 S2 C7 95.8(3)
C8 N1 C12 116.6(6)
N1 C8 C9 122.8(6)
N1 C8 C4 118.4(5)
C9 C8 C4 118.8(6)
C8 C9 C10 118.7(7)
C11 C10 C9 119.4(7)
C10 C11 C12 118.0(7)
N1 C12 C11 124.5(7)
C3 C4 C8 121.8(5)
C3 C4 Fe 70.9(3)
C8 C4 Fe 113.5(4)
C4 C3 C2 122.8(5)
C4 C3 Fe 70.6(3)
C2 C3 Fe 108.6(4)
O1 C2 C1 122.4(5)
O1 C2 C3 123.9(5)
C1 C2 C3 113.7(5)
C5 C1 C2 123.9(5)
C1 C5 S1 125.4(4)
C1 C5 S2 120.0(4)
S1 C5 S2 114.6(3)
C7 C6 S1 108.5(4)
C6 C7 S2 107.3(5)
O13 C13 Fe 177.8(7)
O14 C14 Fe 177.6(6)
O15 C15 Fe 176.8(8)
O16 C16 Fe 177.1(5)

loop_
_geom_bond_atom_site_label_1
_geom_bond_atom_site_label_2
_geom_bond_distance
Fe C14 1.811(7)
Fe C13 1.814(7)
Fe C16 1.818(6)
Fe C15 1.826(7)
Fe C4 2.147(6)
Fe C3 2.151(6)
S1 C5 1.734(5)
S1 C6 1.814(7)
S1 O1 2.846(5)
S2 C5 1.747(5)
S2 C7 1.819(7)
O1 C2 1.227(7)
N1 C8 1.330(8)
N1 C12 1.355(8)
O13 C13 1.122(8)
O14 C14 1.142(9)
O15 C15 1.129(8)
O16 C16 1.129(7)
C1 C5 1.364(8)
C1 C2 1.456(8)
C2 C3 1.497(7)
C3 C4 1.416(8)
C4 C8 1.494(8)
C6 C7 1.503(10)
C8 C9 1.387(9)
C9 C10 1.390(10)
C10 C11 1.362(12)
C11 C12 1.370(11)

loop_
_geom_torsion_atom_site_label_1
_geom_torsion_atom_site_label_2
_geom_torsion_atom_site_label_3
_geom_torsion_atom_site_label_4
_geom_torsion
C5 S1 O1 C2 4.2(5)
C6 S1 O1 C2 50.4(12)
C12 N1 C8 C9 -0.7(9)
C12 N1 C8 C4 -179.4(5)
N1 C8 C9 C10 1.1(11)
C4 C8 C9 C10 179.8(7)
C8 C9 C10 C11 -0.9(12)
C9 C10 C11 C12 0.2(13)
C8 N1 C12 C11 -0.1(10)
C10 C11 C12 N1 0.3(12)
N1 C8 C4 C3 -3.3(9)
C9 C8 C4 C3 178.0(6)
N1 C8 C4 Fe 78.1(6)
C9 C8 C4 Fe -100.7(6)
C14 Fe C4 C3 167.2(4)
C13 Fe C4 C3 -18.7(6)
C16 Fe C4 C3 77.6(3)
C15 Fe C4 C3 -103.2(4)
C14 Fe C4 C8 49.9(5)
C13 Fe C4 C8 -136.0(5)
C16 Fe C4 C8 -39.6(5)
C15 Fe C4 C8 139.5(5)
C3 Fe C4 C8 -117.2(6)
C8 C4 C3 C2 -153.5(6)
Fe C4 C3 C2 100.1(6)
C8 C4 C3 Fe 106.3(5)
C14 Fe C3 C4 -19.8(6)
C13 Fe C3 C4 168.5(4)
C16 Fe C3 C4 -102.6(4)
C15 Fe C3 C4 77.4(4)
C14 Fe C3 C2 -139.0(5)
C13 Fe C3 C2 49.4(4)
C16 Fe C3 C2 138.3(4)
C15 Fe C3 C2 -41.7(4)
C4 Fe C3 C2 -119.2(5)
S1 O1 C2 C1 -2.8(7)
S1 O1 C2 C3 175.1(6)
C4 C3 C2 O1 6.3(10)
Fe C3 C2 O1 84.8(7)
C4 C3 C2 C1 -175.6(6)
Fe C3 C2 C1 -97.2(6)
O1 C2 C1 C5 -0.1(11)
C3 C2 C1 C5 -178.1(6)
C2 C1 C5 S1 5.7(10)
C2 C1 C5 S2 -175.4(5)
C6 S1 C5 C1 -174.4(6)
O1 S1 C5 C1 -4.8(5)
C6 S1 C5 S2 6.6(4)
O1 S1 C5 S2 176.2(4)
C7 S2 C5 C1 -164.2(6)
C7 S2 C5 S1 14.9(4)
C5 S1 C6 C7 -31.6(6)
O1 S1 C6 C7 -75.7(13)
S1 C6 C7 S2 44.6(6)
C5 S2 C7 C6 -36.0(6)
C14 Fe C13 O13 -147(17)
C16 Fe C13 O13 -59(17)
C15 Fe C13 O13 122(17)
C4 Fe C13 O13 39(17)
C3 Fe C13 O13 27(17)
C13 Fe C14 O14 104(22)
C16 Fe C14 O14 14(22)
C15 Fe C14 O14 -167(22)
C4 Fe C14 O14 -80(22)
C3 Fe C14 O14 -68(22)
C14 Fe C15 O15 -43(12)
C13 Fe C15 O15 70(12)
C16 Fe C15 O15 -5(22)
C4 Fe C15 O15 -146(12)
C3 Fe C15 O15 176(12)
C14 Fe C16 O16 90(10)
C13 Fe C16 O16 -23(10)
C15 Fe C16 O16 51(18)
C4 Fe C16 O16 -167(10)
C3 Fe C16 O16 -129(10)
